data_7043090
loop_
_publ_author_name
'Huang, Xing-Cai'
'Zhao, Xin-Hua'
'Shao, Dong'
'Wang, Xin-Yi'

_publ_section_title
;
 Syntheses, structures, and magnetic properties of a family of end-on
 azido-bridged CuII--LnIII complexes
;
_journal_name_full 'Dalton Trans.'
_journal_paper_doi 10.1039/C7DT01167A
_journal_year 2017
_chemical_formula_sum 'C48 H72 Cu2 N22 O14 Sm2'
_chemical_formula_weight 1609.06
_chemical_name_common CuSmvaldmpnN3
_chemical_name_systematic ?
_space_group_IT_number 14
_symmetry_cell_setting monoclinic
_symmetry_space_group_name_Hall '-P 2ybc'
_symmetry_space_group_name_H-M 'P 1 21/c 1'
_atom_sites_solution_hydrogens geom
_atom_sites_solution_primary direct
_atom_sites_solution_secondary difmap
_audit_creation_method SHELXL-97
_audit_update_record
;
2017-04-26 deposited with the CCDC.
2017-05-05 downloaded from the CCDC.
;
_cell_angle_alpha 90.00
_cell_angle_beta 111.601(8)
_cell_angle_gamma 90.00
_cell_formula_units_Z 4
_cell_length_a 15.427(2)
_cell_length_b 13.0451(17)
_cell_length_c 34.166(4)
_cell_measurement_reflns_used 5911
_cell_measurement_temperature 293(2)
_cell_measurement_theta_max 24.72
_cell_measurement_theta_min 2.35
_cell_volume 6392.9(14)
_computing_cell_refinement 'Bruker SAINT'
_computing_data_collection 'Bruker Apex II'
_computing_data_reduction 'Bruker SAINT'
_computing_molecular_graphics Diamond
_computing_publication_material 'SHELXL-97 (Sheldrick, 2008)'
_computing_structure_refinement 'SHELXL-97 (Sheldrick, 2008)'
_computing_structure_solution 'SHELXS-97 (Sheldrick, 2008)'
_diffrn_ambient_temperature 293(2)
_diffrn_measured_fraction_theta_full 0.979
_diffrn_measured_fraction_theta_max 0.979
_diffrn_measurement_device_type 'Bruker APEX II'
_diffrn_measurement_method 'phi and omega scans'
_diffrn_radiation_monochromator graphite
_diffrn_radiation_source 'fine-focus sealed tube'
_diffrn_radiation_type MoK\a
_diffrn_radiation_wavelength 0.71073
_diffrn_reflns_av_R_equivalents 0.0617
_diffrn_reflns_av_unetI/netI 0.0598
_diffrn_reflns_limit_h_max 18
_diffrn_reflns_limit_h_min -14
_diffrn_reflns_limit_k_max 15
_diffrn_reflns_limit_k_min -15
_diffrn_reflns_limit_l_max 38
_diffrn_reflns_limit_l_min -40
_diffrn_reflns_number 41203
_diffrn_reflns_theta_full 25.00
_diffrn_reflns_theta_max 25.00
_diffrn_reflns_theta_min 1.69
_exptl_absorpt_coefficient_mu 2.543
_exptl_absorpt_correction_T_max 0.7501
_exptl_absorpt_correction_T_min 0.3352
_exptl_absorpt_correction_type multi-scan
_exptl_absorpt_process_details 'SADABS: Bruker, 2000'
_exptl_crystal_colour 'dark green'
_exptl_crystal_density_diffrn 1.672
_exptl_crystal_density_method 'not measured'
_exptl_crystal_description plate
_exptl_crystal_F_000 3232
_exptl_crystal_size_max 0.55
_exptl_crystal_size_mid 0.28
_exptl_crystal_size_min 0.12
_refine_diff_density_max 0.710
_refine_diff_density_min -0.729
_refine_diff_density_rms 0.101
_refine_ls_extinction_method none
_refine_ls_goodness_of_fit_ref 1.028
_refine_ls_hydrogen_treatment constr
_refine_ls_matrix_type full
_refine_ls_number_parameters 797
_refine_ls_number_reflns 11012
_refine_ls_number_restraints 30
_refine_ls_restrained_S_all 1.034
_refine_ls_R_factor_all 0.0655
_refine_ls_R_factor_gt 0.0379
_refine_ls_shift/su_max 0.001
_refine_ls_shift/su_mean 0.000
_refine_ls_structure_factor_coef Fsqd
_refine_ls_weighting_details 'calc w=1/[\s^2^(Fo^2^)+(0.0345P)^2^+0.0000P] where P=(Fo^2^+2Fc^2^)/3'
_refine_ls_weighting_scheme calc
_refine_ls_wR_factor_gt 0.0767
_refine_ls_wR_factor_ref 0.0855
_reflns_number_gt 7966
_reflns_number_total 11012
_reflns_threshold_expression >2sigma(I)
_cod_data_source_file c7dt01167a2.cif
_cod_data_source_block CuSmvaldmpnN3
_cod_depositor_comments
;
 Marking attached hydrogen atoms.

 Antanas Vaitkus,
 2017-07-11

The following automatic conversions were performed:

'_symmetry_cell_setting' value 'Monoclinic' changed to 'monoclinic'
according to
/home/data/users/saulius/crontab/automatic-downloads/rss-feeds/RSC/lib/dictionaries/cif_core.dic
dictionary named 'cif_core.dic' version 2.4.2 from 2011-04-26.

'_exptl_absorpt_correction_type' value 'Multi-Scan' changed to
'multi-scan' according to
/home/data/users/saulius/crontab/automatic-downloads/rss-feeds/RSC/lib/dictionaries/cif_core.dic
dictionary named 'cif_core.dic' version 2.4.2 from 2011-04-26.

Automatic conversion script
Id: cif_fix_values 4973 2017-02-22 13:04:09Z antanas 
;
_cod_original_sg_symbol_H-M 'P2(1)/c '
_cod_database_code 7043090

loop_
_symmetry_equiv_pos_as_xyz
'x, y, z'
'-x, y+1/2, -z+1/2'
'-x, -y, -z'
'x, -y-1/2, z-1/2'

loop_
_atom_site_label
_atom_site_type_symbol
_atom_site_fract_x
_atom_site_fract_y
_atom_site_fract_z
_atom_site_U_iso_or_equiv
_atom_site_adp_type
_atom_site_occupancy
_atom_site_symmetry_multiplicity
_atom_site_calc_flag
_atom_site_refinement_flags
_atom_site_attached_hydrogens
Sm1 Sm 0.67914(2) -0.76440(2) -0.043853(8) 0.03628(9) Uani 1 1 d . 0
Sm2 Sm 0.56977(2) -0.64062(2) -0.157410(8) 0.03490(9) Uani 1 1 d . 0
Cu1 Cu 0.78854(5) -0.56294(5) 0.02709(2) 0.04422(18) Uani 1 1 d . 0
Cu2 Cu 0.47609(5) -0.39105(5) -0.15462(2) 0.04023(17) Uani 1 1 d . 0
O1 O 0.8221(3) -0.6722(3) -0.00415(10) 0.0410(9) Uani 1 1 d . 0
O2 O 0.6670(2) -0.6333(2) 0.00283(10) 0.0361(8) Uani 1 1 d . 0
O3 O 0.8370(3) -0.8430(3) -0.03947(12) 0.0546(11) Uani 1 1 d . 0
O4 O 0.5445(3) -0.7827(3) -0.01343(10) 0.0443(9) Uani 1 1 d . 0
O5 O 0.5913(2) -0.4566(2) -0.15294(10) 0.0361(8) Uani 1 1 d . 0
O6 O 0.4362(2) -0.5355(2) -0.16223(10) 0.0385(9) Uani 1 1 d . 0
O7 O 0.7161(3) -0.5739(3) -0.16626(12) 0.0503(10) Uani 1 1 d . 0
O8 O 0.4098(3) -0.7225(3) -0.19371(11) 0.0485(10) Uani 1 1 d . 0
O9 O 0.7494(3) -0.8372(3) 0.02875(11) 0.0593(12) Uani 1 1 d . 0
H9 H 0.7724 -0.7887 0.0492 0.089 Uiso 1 1 d R 0
O10 O 0.5062(3) -0.5632(3) -0.22896(10) 0.0583(11) Uani 1 1 d . 0
H10 H 0.4872 -0.5171 -0.2284 0.087 Uiso 1 1 d R 0
N1 N 0.6822(3) -0.6036(4) -0.08466(13) 0.0489(13) Uani 1 1 d . 0
N2 N 0.7238(4) -0.5300(4) -0.06857(15) 0.0593(10) Uani 1 1 d . 0
N3 N 0.7638(4) -0.4592(4) -0.05184(15) 0.0593(10) Uani 1 1 d . 0
N4 N 0.6668(3) -0.7954(4) -0.11972(13) 0.0490(13) Uani 1 1 d . 0
N5 N 0.6490(4) -0.8792(4) -0.13529(15) 0.0633(16) Uani 1 1 d . 0
N6 N 0.6324(6) -0.9600(4) -0.14970(18) 0.104(3) Uani 1 1 d . 0
N7 N 0.5203(4) -0.7179(4) -0.10003(14) 0.0514(13) Uani 1 1 d . 0
N8 N 0.4426(5) -0.7443(4) -0.10446(14) 0.0509(13) Uani 1 1 d . 0
N9 N 0.3676(5) -0.7677(5) -0.10854(18) 0.0779(18) Uani 1 1 d . 0
N10 N 0.6407(4) -0.9423(4) -0.05361(15) 0.0597(14) Uani 1 1 d . 0
N11 N 0.6629(3) -1.0289(4) -0.04619(16) 0.0516(13) Uani 1 1 d . 0
N12 N 0.6849(4) -1.1127(5) -0.0390(2) 0.090(2) Uani 1 1 d . 0
N13 N 0.5904(4) -0.7573(4) -0.21020(14) 0.0605(15) Uani 1 1 d . 0
N14 N 0.5762(3) -0.8121(3) -0.23890(13) 0.0448(12) Uani 1 1 d . 0
N15 N 0.5621(4) -0.8661(4) -0.26762(14) 0.0617(15) Uani 1 1 d . 0
N16 N 0.8219(4) -0.6798(4) 0.08693(17) 0.0620(14) Uani 1 1 d U 0
N17 N 0.8733(5) -0.6817(5) 0.1164(2) 0.0795(16) Uani 1 1 d U 0
N18 N 0.9319(6) -0.6813(7) 0.1535(3) 0.127(3) Uani 1 1 d U 0
N19 N 0.9165(4) -0.5045(4) 0.04699(14) 0.0519(13) Uani 1 1 d . 0
N20 N 0.7312(4) -0.4475(3) 0.04541(13) 0.0494(13) Uani 1 1 d . 0
N21 N 0.5366(4) -0.2552(3) -0.14034(13) 0.0428(12) Uani 1 1 d . 0
N22 N 0.3552(3) -0.3476(3) -0.15330(14) 0.0447(12) Uani 1 1 d . 0
C1 C 0.9073(4) -0.7100(4) 0.00701(16) 0.0433(14) Uani 1 1 d . 0
C2 C 0.9198(5) -0.8034(5) -0.01119(18) 0.0528(16) Uani 1 1 d . 0
C3 C 1.0075(5) -0.8474(5) -0.0008(2) 0.0680(19) Uani 1 1 d . 0
H3 H 1.0139 -0.9090 -0.0131 0.082 Uiso 1 1 calc R 0
C4 C 1.0843(5) -0.8005(6) 0.0275(2) 0.075(2) Uani 1 1 d . 0
H4 H 1.1429 -0.8301 0.0346 0.090 Uiso 1 1 calc R 0
C5 C 1.0742(5) -0.7102(6) 0.0452(2) 0.070(2) Uani 1 1 d . 0
H5 H 1.1266 -0.6789 0.0646 0.084 Uiso 1 1 calc R 0
C6 C 0.9871(4) -0.6628(5) 0.03505(17) 0.0483(15) Uani 1 1 d . 0
C7 C 0.9867(5) -0.5596(5) 0.05034(18) 0.0571(17) Uani 1 1 d . 0
H7 H 1.0448 -0.5301 0.0643 0.069 Uiso 1 1 calc R 0
C8 C 0.9355(5) -0.3949(5) 0.0588(2) 0.071(2) Uani 1 1 d . 0
H8A H 0.9264 -0.3559 0.0334 0.085 Uiso 1 1 calc R 0
H8B H 1.0006 -0.3884 0.0769 0.085 Uiso 1 1 calc R 0
C9 C 0.8771(5) -0.3465(5) 0.0810(2) 0.068(2) Uani 1 1 d . 0
C10 C 0.8925(6) -0.4011(6) 0.1226(2) 0.092(3) Uani 1 1 d . 0
H10A H 0.8524 -0.3717 0.1354 0.138 Uiso 1 1 calc R 0
H10B H 0.9563 -0.3934 0.1411 0.138 Uiso 1 1 calc R 0
H10C H 0.8783 -0.4727 0.1173 0.138 Uiso 1 1 calc R 0
C11 C 0.9089(6) -0.2338(5) 0.0891(3) 0.103(3) Uani 1 1 d . 0
H11A H 0.9024 -0.2014 0.0630 0.154 Uiso 1 1 calc R 0
H11B H 0.9729 -0.2313 0.1078 0.154 Uiso 1 1 calc R 0
H11C H 0.8710 -0.1984 0.1017 0.154 Uiso 1 1 calc R 0
C12 C 0.7757(5) -0.3464(5) 0.0528(2) 0.0645(19) Uani 1 1 d . 0
H12A H 0.7421 -0.3023 0.0652 0.077 Uiso 1 1 calc R 0
H12B H 0.7699 -0.3170 0.0259 0.077 Uiso 1 1 calc R 0
C13 C 0.6549(5) -0.4560(4) 0.05261(16) 0.0479(15) Uani 1 1 d . 0
H13 H 0.6377 -0.3994 0.0647 0.057 Uiso 1 1 calc R 0
C14 C 0.5940(4) -0.5427(4) 0.04407(15) 0.0422(14) Uani 1 1 d . 0
C15 C 0.5191(5) -0.5384(5) 0.05814(16) 0.0506(16) Uani 1 1 d . 0
H15 H 0.5138 -0.4821 0.0738 0.061 Uiso 1 1 calc R 0
C16 C 0.4544(5) -0.6142(5) 0.04946(17) 0.0531(16) Uani 1 1 d . 0
H16 H 0.4057 -0.6102 0.0593 0.064 Uiso 1 1 calc R 0
C17 C 0.4621(4) -0.6978(4) 0.02572(16) 0.0486(15) Uani 1 1 d . 0
H17 H 0.4183 -0.7503 0.0197 0.058 Uiso 1 1 calc R 0
C18 C 0.5343(4) -0.7036(4) 0.01095(15) 0.0395(14) Uani 1 1 d . 0
C19 C 0.6014(4) -0.6255(4) 0.01939(15) 0.0361(13) Uani 1 1 d . 0
C20 C 0.8462(5) -0.9288(5) -0.0637(2) 0.074(2) Uani 1 1 d . 0
H20A H 0.8809 -0.9087 -0.0807 0.111 Uiso 1 1 calc R 0
H20B H 0.7854 -0.9520 -0.0816 0.111 Uiso 1 1 calc R 0
H20C H 0.8784 -0.9832 -0.0451 0.111 Uiso 1 1 calc R 0
C21 C 0.4877(5) -0.8707(4) -0.0169(2) 0.070(2) Uani 1 1 d . 0
H21A H 0.5006 -0.8995 0.0105 0.104 Uiso 1 1 calc R 0
H21B H 0.5009 -0.9207 -0.0346 0.104 Uiso 1 1 calc R 0
H21C H 0.4232 -0.8514 -0.0290 0.104 Uiso 1 1 calc R 0
C22 C 0.6638(4) -0.4106(4) -0.15703(15) 0.0385(13) Uani 1 1 d . 0
C23 C 0.7315(4) -0.4689(5) -0.16460(16) 0.0477(15) Uani 1 1 d . 0
C24 C 0.8076(5) -0.4266(6) -0.1697(2) 0.0638(18) Uani 1 1 d . 0
H24 H 0.8507 -0.4682 -0.1752 0.077 Uiso 1 1 calc R 0
C25 C 0.8201(5) -0.3215(6) -0.1668(2) 0.076(2) Uani 1 1 d . 0
H25 H 0.8718 -0.2918 -0.1701 0.091 Uiso 1 1 calc R 0
C26 C 0.7562(5) -0.2622(5) -0.1589(2) 0.0655(19) Uani 1 1 d . 0
H26 H 0.7652 -0.1916 -0.1566 0.079 Uiso 1 1 calc R 0
C27 C 0.6764(4) -0.3040(4) -0.15395(17) 0.0460(15) Uani 1 1 d . 0
C28 C 0.6162(5) -0.2368(4) -0.14270(17) 0.0499(16) Uani 1 1 d . 0
H28 H 0.6379 -0.1701 -0.1361 0.060 Uiso 1 1 calc R 0
C29 C 0.4959(5) -0.1696(4) -0.12473(19) 0.0605(18) Uani 1 1 d . 0
H29A H 0.5236 -0.1063 -0.1294 0.073 Uiso 1 1 calc R 0
H29B H 0.5134 -0.1777 -0.0946 0.073 Uiso 1 1 calc R 0
C30 C 0.3906(5) -0.1591(4) -0.14444(19) 0.0613(18) Uani 1 1 d . 0
C31 C 0.3645(6) -0.0658(5) -0.1233(2) 0.090(3) Uani 1 1 d . 0
H31A H 0.3860 -0.0767 -0.0934 0.135 Uiso 1 1 calc R 0
H31B H 0.2980 -0.0574 -0.1343 0.135 Uiso 1 1 calc R 0
H31C H 0.3932 -0.0053 -0.1290 0.135 Uiso 1 1 calc R 0
C32 C 0.3551(5) -0.1440(5) -0.19189(18) 0.071(2) Uani 1 1 d . 0
H32A H 0.3855 -0.0858 -0.1984 0.106 Uiso 1 1 calc R 0
H32B H 0.2890 -0.1325 -0.2023 0.106 Uiso 1 1 calc R 0
H32C H 0.3683 -0.2041 -0.2049 0.106 Uiso 1 1 calc R 0
C33 C 0.3435(5) -0.2514(4) -0.13334(19) 0.0603(18) Uani 1 1 d . 0
H33A H 0.3688 -0.2604 -0.1030 0.072 Uiso 1 1 calc R 0
H33B H 0.2774 -0.2372 -0.1417 0.072 Uiso 1 1 calc R 0
C34 C 0.2810(5) -0.4017(5) -0.16971(18) 0.0546(16) Uani 1 1 d . 0
H34 H 0.2262 -0.3730 -0.1693 0.066 Uiso 1 1 calc R 0
C35 C 0.2729(4) -0.5017(5) -0.18860(18) 0.0497(15) Uani 1 1 d . 0
C36 C 0.1819(5) -0.5365(6) -0.2117(2) 0.075(2) Uani 1 1 d . 0
H36 H 0.1311 -0.4945 -0.2148 0.090 Uiso 1 1 calc R 0
C37 C 0.1682(6) -0.6315(6) -0.2294(3) 0.090(3) Uani 1 1 d . 0
H37 H 0.1080 -0.6533 -0.2452 0.108 Uiso 1 1 calc R 0
C38 C 0.2429(5) -0.6960(5) -0.2243(2) 0.0677(19) Uani 1 1 d . 0
H38 H 0.2330 -0.7609 -0.2364 0.081 Uiso 1 1 calc R 0
C39 C 0.3312(4) -0.6634(4) -0.20131(17) 0.0468(15) Uani 1 1 d . 0
C40 C 0.3488(4) -0.5643(4) -0.18350(16) 0.0391(13) Uani 1 1 d . 0
C41 C 0.7890(5) -0.6401(6) -0.1671(3) 0.097(3) Uani 1 1 d . 0
H41A H 0.7940 -0.6364 -0.1942 0.146 Uiso 1 1 calc R 0
H41B H 0.7751 -0.7093 -0.1618 0.146 Uiso 1 1 calc R 0
H41C H 0.8468 -0.6193 -0.1458 0.146 Uiso 1 1 calc R 0
C42 C 0.3958(5) -0.8291(5) -0.2037(2) 0.074(2) Uani 1 1 d . 0
H42A H 0.3528 -0.8567 -0.1920 0.111 Uiso 1 1 calc R 0
H42B H 0.4543 -0.8646 -0.1920 0.111 Uiso 1 1 calc R 0
H42C H 0.3710 -0.8376 -0.2337 0.111 Uiso 1 1 calc R 0
C43 C 0.7730(7) -0.9334(6) 0.0470(2) 0.114(3) Uani 1 1 d . 0
H43A H 0.8029 -0.9262 0.0770 0.171 Uiso 1 1 calc R 0
H43B H 0.8148 -0.9665 0.0360 0.171 Uiso 1 1 calc R 0
H43C H 0.7177 -0.9741 0.0407 0.171 Uiso 1 1 calc R 0
C44 C 0.4452(5) -0.6030(5) -0.26804(17) 0.073(2) Uani 1 1 d . 0
H44A H 0.4609 -0.5744 -0.2905 0.110 Uiso 1 1 calc R 0
H44B H 0.3821 -0.5854 -0.2720 0.110 Uiso 1 1 calc R 0
H44C H 0.4513 -0.6763 -0.2680 0.110 Uiso 1 1 calc R 0
O11 O -0.0084(11) -0.1004(9) -0.1287(7) 0.416(14) Uani 1 1 d . 1
C45 C 0.0039(13) -0.0087(15) -0.1217(8) 0.297(11) Uani 1 1 d . 3
O12 O -0.0849(19) -0.4507(18) -0.3062(8) 0.468(14) Uani 1 1 d . 1
C46 C -0.110(3) -0.436(3) -0.2694(18) 0.61(4) Uani 1 1 d . 3
O13 O 0.0786(10) -0.1988(17) -0.2238(6) 0.391(13) Uani 1 1 d . 1
C47 C 0.0887(18) -0.219(3) -0.2604(8) 0.368(19) Uani 1 1 d . 3
C48 C 0.2018(9) -0.4210(13) -0.3030(6) 0.227(9) Uani 1 1 d . 3
O14 O 0.1195(9) -0.3758(10) -0.3243(4) 0.267(6) Uani 1 1 d . 1

loop_
_atom_site_aniso_label
_atom_site_aniso_U_11
_atom_site_aniso_U_22
_atom_site_aniso_U_33
_atom_site_aniso_U_23
_atom_site_aniso_U_13
_atom_site_aniso_U_12
Sm1 0.04472(19) 0.03088(16) 0.02913(14) -0.00053(11) 0.00876(13) 0.00126(13)
Sm2 0.04573(19) 0.02948(16) 0.02628(14) -0.00164(11) 0.00949(13) -0.00030(13)
Cu1 0.0488(5) 0.0434(4) 0.0367(4) -0.0079(3) 0.0113(3) -0.0073(3)
Cu2 0.0462(5) 0.0309(4) 0.0418(4) 0.0020(3) 0.0141(3) 0.0000(3)
O1 0.039(2) 0.043(2) 0.036(2) -0.0032(16) 0.0078(18) 0.0016(18)
O2 0.034(2) 0.040(2) 0.0339(19) -0.0057(15) 0.0123(17) -0.0039(17)
O3 0.060(3) 0.046(3) 0.053(2) -0.0049(19) 0.015(2) 0.012(2)
O4 0.056(3) 0.038(2) 0.042(2) -0.0032(16) 0.021(2) -0.0096(19)
O5 0.035(2) 0.035(2) 0.041(2) 0.0019(15) 0.0163(18) -0.0027(17)
O6 0.043(2) 0.034(2) 0.036(2) -0.0006(15) 0.0104(18) -0.0032(17)
O7 0.045(3) 0.047(3) 0.063(3) -0.0028(19) 0.025(2) 0.004(2)
O8 0.055(3) 0.036(2) 0.044(2) -0.0087(17) 0.006(2) -0.009(2)
O9 0.081(3) 0.045(3) 0.037(2) 0.0057(18) 0.005(2) 0.000(2)
O10 0.087(3) 0.049(3) 0.031(2) 0.0024(17) 0.013(2) 0.011(2)
N1 0.063(4) 0.043(3) 0.031(2) 0.001(2) 0.006(2) -0.013(3)
N2 0.072(3) 0.049(3) 0.048(2) 0.0030(18) 0.011(2) -0.019(2)
N3 0.072(3) 0.049(3) 0.048(2) 0.0030(18) 0.011(2) -0.019(2)
N4 0.067(4) 0.038(3) 0.039(3) -0.006(2) 0.015(3) 0.012(2)
N5 0.104(5) 0.042(3) 0.039(3) 0.002(2) 0.022(3) 0.016(3)
N6 0.199(8) 0.043(4) 0.060(4) -0.007(3) 0.035(5) 0.002(4)
N7 0.059(4) 0.047(3) 0.041(3) 0.011(2) 0.010(3) 0.001(3)
N8 0.066(4) 0.045(3) 0.041(3) 0.000(2) 0.019(3) 0.004(3)
N9 0.066(4) 0.103(5) 0.066(4) -0.005(3) 0.026(4) -0.015(4)
N10 0.077(4) 0.045(3) 0.055(3) -0.001(3) 0.022(3) 0.003(3)
N11 0.042(3) 0.044(3) 0.070(3) -0.003(3) 0.023(3) -0.004(3)
N12 0.089(5) 0.040(4) 0.129(6) 0.007(3) 0.027(4) 0.009(3)
N13 0.087(4) 0.047(3) 0.040(3) -0.008(2) 0.016(3) 0.007(3)
N14 0.070(4) 0.031(3) 0.031(3) 0.001(2) 0.016(3) 0.003(2)
N15 0.102(5) 0.044(3) 0.034(3) -0.010(2) 0.020(3) -0.011(3)
N16 0.069(3) 0.067(3) 0.050(3) 0.000(2) 0.022(2) -0.010(2)
N17 0.079(3) 0.086(3) 0.078(3) 0.002(3) 0.034(3) 0.003(3)
N18 0.117(4) 0.138(4) 0.119(4) -0.003(4) 0.035(3) 0.007(3)
N19 0.048(3) 0.058(3) 0.046(3) -0.004(2) 0.012(3) -0.016(3)
N20 0.071(4) 0.032(3) 0.041(3) -0.010(2) 0.015(3) -0.006(3)
N21 0.055(3) 0.032(3) 0.036(2) 0.0007(19) 0.010(2) 0.000(2)
N22 0.050(3) 0.042(3) 0.044(3) 0.009(2) 0.020(3) 0.009(2)
C1 0.041(4) 0.047(4) 0.039(3) 0.012(3) 0.012(3) 0.002(3)
C2 0.060(5) 0.050(4) 0.046(4) 0.014(3) 0.016(3) 0.002(3)
C3 0.055(5) 0.051(4) 0.098(6) 0.018(4) 0.028(4) 0.018(4)
C4 0.039(5) 0.071(5) 0.105(6) 0.019(4) 0.014(4) 0.007(4)
C5 0.036(4) 0.072(5) 0.092(5) 0.025(4) 0.011(4) -0.009(4)
C6 0.032(4) 0.059(4) 0.045(3) 0.013(3) 0.004(3) -0.007(3)
C7 0.042(4) 0.072(5) 0.047(4) 0.000(3) 0.004(3) -0.022(4)
C8 0.064(5) 0.068(5) 0.077(5) -0.022(4) 0.022(4) -0.033(4)
C9 0.077(5) 0.068(5) 0.059(4) -0.020(3) 0.026(4) -0.023(4)
C10 0.099(6) 0.112(7) 0.051(4) -0.018(4) 0.011(4) -0.024(5)
C11 0.127(8) 0.067(5) 0.113(7) -0.045(5) 0.044(6) -0.040(5)
C12 0.080(5) 0.047(4) 0.072(5) -0.011(3) 0.034(4) -0.009(4)
C13 0.062(5) 0.045(4) 0.037(3) -0.002(3) 0.018(3) 0.005(3)
C14 0.058(4) 0.036(3) 0.033(3) 0.003(2) 0.017(3) 0.006(3)
C15 0.069(5) 0.047(4) 0.040(3) 0.006(3) 0.025(3) 0.014(3)
C16 0.057(4) 0.060(4) 0.047(4) 0.014(3) 0.024(3) 0.015(3)
C17 0.055(4) 0.049(4) 0.036(3) 0.012(3) 0.011(3) 0.007(3)
C18 0.050(4) 0.043(3) 0.026(3) 0.006(2) 0.014(3) 0.008(3)
C19 0.037(4) 0.037(3) 0.028(3) 0.009(2) 0.005(3) 0.003(3)
C20 0.073(5) 0.054(4) 0.091(5) -0.017(4) 0.026(4) 0.017(4)
C21 0.094(6) 0.039(4) 0.086(5) -0.011(3) 0.046(5) -0.015(4)
C22 0.033(4) 0.049(4) 0.028(3) 0.007(2) 0.004(3) -0.003(3)
C23 0.041(4) 0.060(4) 0.040(3) 0.004(3) 0.012(3) -0.013(3)
C24 0.050(5) 0.072(5) 0.075(5) 0.007(4) 0.030(4) 0.004(4)
C25 0.051(5) 0.098(6) 0.087(5) 0.013(4) 0.036(4) -0.021(4)
C26 0.065(5) 0.055(4) 0.072(5) 0.008(3) 0.020(4) -0.018(4)
C27 0.041(4) 0.043(4) 0.046(3) 0.007(3) 0.007(3) -0.013(3)
C28 0.061(5) 0.033(3) 0.046(3) 0.006(3) 0.009(3) -0.007(3)
C29 0.091(6) 0.031(3) 0.056(4) 0.001(3) 0.023(4) 0.006(3)
C30 0.087(6) 0.045(4) 0.049(4) 0.002(3) 0.022(4) 0.019(4)
C31 0.141(8) 0.054(5) 0.086(5) -0.005(4) 0.054(6) 0.024(5)
C32 0.094(6) 0.057(4) 0.054(4) 0.016(3) 0.018(4) 0.018(4)
C33 0.074(5) 0.057(4) 0.049(4) 0.000(3) 0.022(4) 0.021(4)
C34 0.058(5) 0.058(4) 0.051(4) 0.013(3) 0.024(4) 0.011(4)
C35 0.041(4) 0.055(4) 0.050(4) 0.007(3) 0.013(3) -0.009(3)
C36 0.050(5) 0.077(6) 0.093(6) 0.014(4) 0.019(4) 0.002(4)
C37 0.058(5) 0.080(6) 0.103(6) 0.001(5) -0.003(5) -0.027(5)
C38 0.059(5) 0.054(4) 0.068(5) -0.007(3) -0.003(4) -0.016(4)
C39 0.044(4) 0.049(4) 0.042(3) 0.003(3) 0.010(3) -0.007(3)
C40 0.035(4) 0.043(3) 0.037(3) 0.011(2) 0.011(3) -0.002(3)
C41 0.060(5) 0.081(6) 0.170(9) -0.003(5) 0.064(6) 0.014(4)
C42 0.090(6) 0.047(4) 0.083(5) -0.016(3) 0.030(5) -0.019(4)
C43 0.180(10) 0.075(6) 0.060(5) 0.025(4) 0.011(6) 0.008(6)
C44 0.100(6) 0.074(5) 0.031(3) 0.003(3) 0.007(4) 0.014(4)
O11 0.329(18) 0.112(9) 0.59(3) -0.014(14) -0.091(18) -0.036(11)
C45 0.192(17) 0.179(18) 0.45(3) -0.01(2) 0.041(19) -0.026(15)
O12 0.57(4) 0.43(3) 0.51(3) 0.02(2) 0.32(3) -0.09(3)
C46 0.45(4) 0.37(4) 1.29(12) -0.32(6) 0.65(7) -0.09(3)
O13 0.166(11) 0.54(3) 0.44(3) 0.28(3) 0.077(16) 0.108(15)
C47 0.23(2) 0.66(5) 0.25(3) -0.04(3) 0.13(2) -0.05(3)
C48 0.096(10) 0.282(19) 0.275(19) 0.152(15) 0.034(12) 0.030(11)
O14 0.220(12) 0.263(13) 0.283(14) 0.021(11) 0.052(11) -0.011(11)

loop_
_atom_type_symbol
_atom_type_description
_atom_type_scat_dispersion_real
_atom_type_scat_dispersion_imag
_atom_type_scat_source
C C 0.0033 0.0016 'International Tables Vol C Tables 4.2.6.8 and 6.1.1.4'
H H 0.0000 0.0000 'International Tables Vol C Tables 4.2.6.8 and 6.1.1.4'
Cu Cu 0.3201 1.2651 'International Tables Vol C Tables 4.2.6.8 and 6.1.1.4'
N N 0.0061 0.0033 'International Tables Vol C Tables 4.2.6.8 and 6.1.1.4'
O O 0.0106 0.0060 'International Tables Vol C Tables 4.2.6.8 and 6.1.1.4'
Sm Sm -0.1638 3.4418 'International Tables Vol C Tables 4.2.6.8 and 6.1.1.4'

loop_
_geom_angle_atom_site_label_1
_geom_angle_atom_site_label_2
_geom_angle_atom_site_label_3
_geom_angle
N10 Sm1 O2 135.34(14)
N10 Sm1 O1 133.18(16)
O2 Sm1 O1 63.47(11)
N10 Sm1 O9 76.35(15)
O2 Sm1 O9 73.86(12)
O1 Sm1 O9 70.27(12)
N10 Sm1 N1 141.55(15)
O2 Sm1 N1 78.26(13)
O1 Sm1 N1 72.60(13)
O9 Sm1 N1 140.62(14)
N10 Sm1 N4 77.49(15)
O2 Sm1 N4 142.45(13)
O1 Sm1 N4 110.86(14)
O9 Sm1 N4 142.00(14)
N1 Sm1 N4 65.30(14)
N10 Sm1 N7 90.33(17)
O2 Sm1 N7 92.40(14)
O1 Sm1 N7 135.87(14)
O9 Sm1 N7 141.02(15)
N1 Sm1 N7 66.30(15)
N4 Sm1 N7 65.52(15)
N10 Sm1 O3 78.69(16)
O2 Sm1 O3 123.09(12)
O1 Sm1 O3 61.68(12)
O9 Sm1 O3 74.79(13)
N1 Sm1 O3 98.74(14)
N4 Sm1 O3 73.42(13)
N7 Sm1 O3 138.90(14)
N10 Sm1 O4 77.12(14)
O2 Sm1 O4 62.51(11)
O1 Sm1 O4 120.29(11)
O9 Sm1 O4 72.14(13)
N1 Sm1 O4 117.83(14)
N4 Sm1 O4 127.24(14)
N7 Sm1 O4 69.20(14)
O3 Sm1 O4 142.65(12)
N10 Sm1 Cu1 147.72(12)
O2 Sm1 Cu1 31.83(8)
O1 Sm1 Cu1 31.82(8)
O9 Sm1 Cu1 71.37(9)
N1 Sm1 Cu1 70.24(10)
N4 Sm1 Cu1 130.32(11)
N7 Sm1 Cu1 114.71(11)
O3 Sm1 Cu1 93.03(9)
O4 Sm1 Cu1 92.47(7)
N10 Sm1 Sm2 105.37(12)
O2 Sm1 Sm2 104.59(8)
O1 Sm1 Sm2 108.40(8)
O9 Sm1 Sm2 178.27(9)
N1 Sm1 Sm2 37.76(10)
N4 Sm1 Sm2 39.32(10)
N7 Sm1 Sm2 39.31(11)
O3 Sm1 Sm2 105.66(8)
O4 Sm1 Sm2 107.93(8)
Cu1 Sm1 Sm2 106.906(16)
O5 Sm2 O6 62.48(11)
O5 Sm2 N13 127.29(14)
O6 Sm2 N13 129.26(15)
O5 Sm2 O10 69.81(11)
O6 Sm2 O10 71.75(12)
N13 Sm2 O10 69.06(14)
O5 Sm2 N1 73.55(13)
O6 Sm2 N1 102.66(14)
N13 Sm2 N1 128.08(17)
O10 Sm2 N1 140.98(14)
O5 Sm2 O7 63.91(12)
O6 Sm2 O7 124.57(12)
N13 Sm2 O7 76.39(15)
O10 Sm2 O7 77.88(13)
N1 Sm2 O7 74.36(14)
O5 Sm2 O8 122.12(12)
O6 Sm2 O8 63.86(12)
N13 Sm2 O8 75.44(16)
O10 Sm2 O8 74.44(13)
N1 Sm2 O8 139.20(13)
O7 Sm2 O8 145.93(12)
O5 Sm2 N7 114.52(13)
O6 Sm2 N7 77.84(14)
N13 Sm2 N7 118.19(16)
O10 Sm2 N7 142.37(16)
N1 Sm2 N7 66.88(16)
O7 Sm2 N7 139.07(15)
O8 Sm2 N7 72.53(15)
O5 Sm2 N4 135.15(14)
O6 Sm2 N4 143.45(13)
N13 Sm2 N4 70.88(15)
O10 Sm2 N4 139.47(13)
N1 Sm2 N4 65.72(15)
O7 Sm2 N4 87.09(14)
O8 Sm2 N4 101.30(14)
N7 Sm2 N4 65.68(15)
O5 Sm2 Cu2 31.05(8)
O6 Sm2 Cu2 31.50(8)
N13 Sm2 Cu2 137.95(11)
O10 Sm2 Cu2 68.89(8)
N1 Sm2 Cu2 86.39(11)
O7 Sm2 Cu2 94.41(9)
O8 Sm2 Cu2 93.80(9)
N7 Sm2 Cu2 95.78(11)
N4 Sm2 Cu2 150.61(10)
O5 Sm2 Sm1 110.08(8)
O6 Sm2 Sm1 109.96(7)
N13 Sm2 Sm1 109.96(11)
O10 Sm2 Sm1 178.10(10)
N1 Sm2 Sm1 38.28(10)
O7 Sm2 Sm1 100.34(9)
O8 Sm2 Sm1 107.00(8)
N7 Sm2 Sm1 39.50(12)
N4 Sm2 Sm1 39.33(9)
Cu2 Sm2 Sm1 112.059(13)
O1 Cu1 N20 166.36(17)
O1 Cu1 O2 80.43(14)
N20 Cu1 O2 91.17(18)
O1 Cu1 N19 92.14(19)
N20 Cu1 N19 96.0(2)
O2 Cu1 N19 172.53(18)
O1 Cu1 N16 89.15(16)
N20 Cu1 N16 101.10(18)
O2 Cu1 N16 86.34(16)
N19 Cu1 N16 94.4(2)
O1 Cu1 Sm1 40.98(11)
N20 Cu1 Sm1 128.95(15)
O2 Cu1 Sm1 39.71(9)
N19 Cu1 Sm1 132.82(15)
N16 Cu1 Sm1 90.57(13)
O5 Cu2 N22 170.37(16)
O5 Cu2 O6 79.72(14)
N22 Cu2 O6 91.49(18)
O5 Cu2 N21 92.46(18)
N22 Cu2 N21 95.9(2)
O6 Cu2 N21 170.23(18)
O5 Cu2 Sm2 39.69(10)
N22 Cu2 Sm2 131.22(14)
O6 Cu2 Sm2 40.13(10)
N21 Cu2 Sm2 131.51(15)
C1 O1 Cu1 123.2(3)
C1 O1 Sm1 125.2(3)
Cu1 O1 Sm1 107.20(16)
C19 O2 Cu1 122.6(3)
C19 O2 Sm1 126.6(3)
Cu1 O2 Sm1 108.46(15)
C2 O3 C20 115.7(5)
C2 O3 Sm1 119.8(3)
C20 O3 Sm1 124.5(4)
C18 O4 C21 116.9(4)
C18 O4 Sm1 116.9(3)
C21 O4 Sm1 125.9(3)
C22 O5 Cu2 126.4(3)
C22 O5 Sm2 123.1(3)
Cu2 O5 Sm2 109.27(15)
C40 O6 Cu2 123.2(3)
C40 O6 Sm2 122.8(3)
Cu2 O6 Sm2 108.38(15)
C23 O7 C41 118.3(5)
C23 O7 Sm2 118.7(3)
C41 O7 Sm2 122.4(4)
C39 O8 C42 117.0(5)
C39 O8 Sm2 118.9(3)
C42 O8 Sm2 123.9(4)
C43 O9 Sm1 137.3(4)
C43 O9 H9 108.6
Sm1 O9 H9 113.6
C44 O10 Sm2 131.4(4)
C44 O10 H10 102.0
Sm2 O10 H10 110.7
N2 N1 Sm2 133.1(4)
N2 N1 Sm1 122.6(4)
Sm2 N1 Sm1 103.96(17)
N3 N2 N1 177.9(6)
N5 N4 Sm2 119.9(4)
N5 N4 Sm1 120.7(4)
Sm2 N4 Sm1 101.35(15)
N6 N5 N4 179.1(6)
N8 N7 Sm2 125.6(4)
N8 N7 Sm1 131.2(4)
Sm2 N7 Sm1 101.2(2)
N9 N8 N7 178.6(7)
N11 N10 Sm1 149.5(5)
N12 N11 N10 179.7(7)
N14 N13 Sm2 163.0(5)
N15 N14 N13 179.5(6)
N17 N16 Cu1 133.0(6)
N16 N17 N18 175.6(8)
C7 N19 C8 116.4(5)
C7 N19 Cu1 121.3(4)
C8 N19 Cu1 122.3(4)
C13 N20 C12 116.5(5)
C13 N20 Cu1 123.0(4)
C12 N20 Cu1 120.5(4)
C28 N21 C29 115.2(5)
C28 N21 Cu2 121.9(4)
C29 N21 Cu2 122.8(4)
C34 N22 C33 115.4(5)
C34 N22 Cu2 122.1(4)
C33 N22 Cu2 122.4(4)
O1 C1 C6 124.5(5)
O1 C1 C2 118.4(5)
C6 C1 C2 117.1(6)
O3 C2 C3 125.7(6)
O3 C2 C1 112.9(5)
C3 C2 C1 121.4(6)
C4 C3 C2 120.3(7)
C4 C3 H3 119.9
C2 C3 H3 119.9
C5 C4 C3 119.4(7)
C5 C4 H4 120.3
C3 C4 H4 120.3
C4 C5 C6 121.9(7)
C4 C5 H5 119.1
C6 C5 H5 119.1
C1 C6 C5 119.9(6)
C1 C6 C7 122.7(6)
C5 C6 C7 116.9(6)
N19 C7 C6 127.8(6)
N19 C7 H7 116.1
C6 C7 H7 116.1
N19 C8 C9 116.4(5)
N19 C8 H8A 108.2
C9 C8 H8A 108.2
N19 C8 H8B 108.2
C9 C8 H8B 108.2
H8A C8 H8B 107.4
C12 C9 C8 110.6(5)
C12 C9 C10 111.3(6)
C8 C9 C10 110.7(6)
C12 C9 C11 107.5(6)
C8 C9 C11 106.3(6)
C10 C9 C11 110.3(6)
C9 C10 H10A 109.5
C9 C10 H10B 109.5
H10A C10 H10B 109.5
C9 C10 H10C 109.5
H10A C10 H10C 109.5
H10B C10 H10C 109.5
C9 C11 H11A 109.5
C9 C11 H11B 109.5
H11A C11 H11B 109.5
C9 C11 H11C 109.5
H11A C11 H11C 109.5
H11B C11 H11C 109.5
N20 C12 C9 114.9(5)
N20 C12 H12A 108.5
C9 C12 H12A 108.5
N20 C12 H12B 108.5
C9 C12 H12B 108.5
H12A C12 H12B 107.5
N20 C13 C14 127.2(5)
N20 C13 H13 116.4
C14 C13 H13 116.4
C19 C14 C15 119.7(5)
C19 C14 C13 122.7(5)
C15 C14 C13 117.3(5)
C16 C15 C14 121.8(5)
C16 C15 H15 119.1
C14 C15 H15 119.1
C15 C16 C17 119.0(6)
C15 C16 H16 120.5
C17 C16 H16 120.5
C18 C17 C16 120.6(6)
C18 C17 H17 119.7
C16 C17 H17 119.7
O4 C18 C17 123.5(5)
O4 C18 C19 115.4(5)
C17 C18 C19 121.1(5)
O2 C19 C14 123.9(5)
O2 C19 C18 118.3(5)
C14 C19 C18 117.8(5)
O3 C20 H20A 109.5
O3 C20 H20B 109.5
H20A C20 H20B 109.5
O3 C20 H20C 109.5
H20A C20 H20C 109.5
H20B C20 H20C 109.5
O4 C21 H21A 109.5
O4 C21 H21B 109.5
H21A C21 H21B 109.5
O4 C21 H21C 109.5
H21A C21 H21C 109.5
H21B C21 H21C 109.5
O5 C22 C23 119.6(5)
O5 C22 C27 122.8(5)
C23 C22 C27 117.5(5)
C24 C23 O7 122.5(6)
C24 C23 C22 122.8(6)
O7 C23 C22 114.7(5)
C23 C24 C25 119.7(6)
C23 C24 H24 120.1
C25 C24 H24 120.1
C26 C25 C24 119.1(6)
C26 C25 H25 120.4
C24 C25 H25 120.4
C25 C26 C27 122.2(6)
C25 C26 H26 118.9
C27 C26 H26 118.9
C22 C27 C26 118.5(6)
C22 C27 C28 122.8(5)
C26 C27 C28 118.5(6)
N21 C28 C27 129.4(5)
N21 C28 H28 115.3
C27 C28 H28 115.3
N21 C29 C30 115.9(5)
N21 C29 H29A 108.3
C30 C29 H29A 108.3
N21 C29 H29B 108.3
C30 C29 H29B 108.3
H29A C29 H29B 107.4
C29 C30 C32 113.1(6)
C29 C30 C33 110.4(5)
C32 C30 C33 110.5(6)
C29 C30 C31 106.6(6)
C32 C30 C31 110.0(5)
C33 C30 C31 106.0(5)
C30 C31 H31A 109.5
C30 C31 H31B 109.5
H31A C31 H31B 109.5
C30 C31 H31C 109.5
H31A C31 H31C 109.5
H31B C31 H31C 109.5
C30 C32 H32A 109.5
C30 C32 H32B 109.5
H32A C32 H32B 109.5
C30 C32 H32C 109.5
H32A C32 H32C 109.5
H32B C32 H32C 109.5
N22 C33 C30 114.0(5)
N22 C33 H33A 108.7
C30 C33 H33A 108.7
N22 C33 H33B 108.7
C30 C33 H33B 108.7
H33A C33 H33B 107.6
N22 C34 C35 127.6(6)
N22 C34 H34 116.2
C35 C34 H34 116.2
C40 C35 C36 120.1(6)
C40 C35 C34 123.2(6)
C36 C35 C34 116.6(6)
C37 C36 C35 120.2(7)
C37 C36 H36 119.9
C35 C36 H36 119.9
C36 C37 C38 120.7(7)
C36 C37 H37 119.6
C38 C37 H37 119.6
C39 C38 C37 119.4(7)
C39 C38 H38 120.3
C37 C38 H38 120.3
C38 C39 O8 123.8(6)
C38 C39 C40 121.7(6)
O8 C39 C40 114.5(5)
O6 C40 C35 122.8(5)
O6 C40 C39 119.3(5)
C35 C40 C39 117.8(5)
O7 C41 H41A 109.5
O7 C41 H41B 109.5
H41A C41 H41B 109.5
O7 C41 H41C 109.5
H41A C41 H41C 109.5
H41B C41 H41C 109.5
O8 C42 H42A 109.5
O8 C42 H42B 109.5
H42A C42 H42B 109.5
O8 C42 H42C 109.5
H42A C42 H42C 109.5
H42B C42 H42C 109.5
O9 C43 H43A 109.5
O9 C43 H43B 109.5
H43A C43 H43B 109.5
O9 C43 H43C 109.5
H43A C43 H43C 109.5
H43B C43 H43C 109.5
O10 C44 H44A 109.5
O10 C44 H44B 109.5
H44A C44 H44B 109.5
O10 C44 H44C 109.5
H44A C44 H44C 109.5
H44B C44 H44C 109.5

loop_
_geom_bond_atom_site_label_1
_geom_bond_atom_site_label_2
_geom_bond_distance
Sm1 N10 2.389(5)
Sm1 O2 2.393(3)
Sm1 O1 2.438(4)
Sm1 O9 2.500(4)
Sm1 N1 2.528(4)
Sm1 N4 2.560(4)
Sm1 N7 2.568(5)
Sm1 O3 2.596(4)
Sm1 O4 2.653(4)
Sm1 Cu1 3.5523(8)
Sm1 Sm2 3.9607(6)
Sm2 O5 2.420(3)
Sm2 O6 2.429(3)
Sm2 N13 2.469(5)
Sm2 O10 2.488(3)
Sm2 N1 2.499(4)
Sm2 O7 2.539(4)
Sm2 O8 2.552(4)
Sm2 N7 2.558(5)
Sm2 N4 2.560(4)
Sm2 Cu2 3.5775(8)
Cu1 O1 1.961(3)
Cu1 N20 1.962(5)
Cu1 O2 1.975(3)
Cu1 N19 1.988(5)
Cu1 N16 2.449(5)
Cu2 O5 1.955(3)
Cu2 N22 1.965(5)
Cu2 O6 1.970(3)
Cu2 N21 1.978(4)
O1 C1 1.323(6)
O2 C19 1.332(6)
O3 C2 1.386(7)
O3 C20 1.429(6)
O4 C18 1.371(6)
O4 C21 1.422(6)
O5 C22 1.321(6)
O6 C40 1.329(6)
O7 C23 1.388(6)
O7 C41 1.426(7)
O8 C39 1.379(7)
O8 C42 1.428(6)
O9 C43 1.389(7)
O9 H9 0.9124
O10 C44 1.419(7)
O10 H10 0.6732
N1 N2 1.174(6)
N2 N3 1.140(6)
N4 N5 1.203(6)
N5 N6 1.152(7)
N7 N8 1.201(7)
N8 N9 1.155(7)
N10 N11 1.180(6)
N11 N12 1.145(7)
N13 N14 1.167(6)
N14 N15 1.162(6)
N16 N17 1.027(7)
N17 N18 1.258(9)
N19 C7 1.269(7)
N19 C8 1.485(7)
N20 C13 1.292(7)
N20 C12 1.465(7)
N21 C28 1.282(7)
N21 C29 1.474(7)
N22 C34 1.285(7)
N22 C33 1.471(7)
C1 C6 1.394(8)
C1 C2 1.412(8)
C2 C3 1.390(9)
C3 C4 1.368(9)
C3 H3 0.9300
C4 C5 1.359(9)
C4 H4 0.9300
C5 C6 1.402(8)
C5 H5 0.9300
C6 C7 1.445(8)
C7 H7 0.9300
C8 C9 1.511(9)
C8 H8A 0.9700
C8 H8B 0.9700
C9 C12 1.505(9)
C9 C10 1.529(9)
C9 C11 1.543(8)
C10 H10A 0.9600
C10 H10B 0.9600
C10 H10C 0.9600
C11 H11A 0.9600
C11 H11B 0.9600
C11 H11C 0.9600
C12 H12A 0.9700
C12 H12B 0.9700
C13 C14 1.430(7)
C13 H13 0.9300
C14 C19 1.400(7)
C14 C15 1.407(8)
C15 C16 1.358(8)
C15 H15 0.9300
C16 C17 1.391(8)
C16 H16 0.9300
C17 C18 1.383(7)
C17 H17 0.9300
C18 C19 1.406(7)
C20 H20A 0.9600
C20 H20B 0.9600
C20 H20C 0.9600
C21 H21A 0.9600
C21 H21B 0.9600
C21 H21C 0.9600
C22 C23 1.391(8)
C22 C27 1.403(7)
C23 C24 1.365(8)
C24 C25 1.383(9)
C24 H24 0.9300
C25 C26 1.356(9)
C25 H25 0.9300
C26 C27 1.411(8)
C26 H26 0.9300
C27 C28 1.429(8)
C28 H28 0.9300
C29 C30 1.519(9)
C29 H29A 0.9700
C29 H29B 0.9700
C30 C32 1.521(8)
C30 C33 1.524(8)
C30 C31 1.543(8)
C31 H31A 0.9600
C31 H31B 0.9600
C31 H31C 0.9600
C32 H32A 0.9600
C32 H32B 0.9600
C32 H32C 0.9600
C33 H33A 0.9700
C33 H33B 0.9700
C34 C35 1.440(8)
C34 H34 0.9300
C35 C40 1.385(8)
C35 C36 1.408(9)
C36 C37 1.362(9)
C36 H36 0.9300
C37 C38 1.385(10)
C37 H37 0.9300
C38 C39 1.366(8)
C38 H38 0.9300
C39 C40 1.412(7)
C41 H41A 0.9600
C41 H41B 0.9600
C41 H41C 0.9600
C42 H42A 0.9600
C42 H42B 0.9600
C42 H42C 0.9600
C43 H43A 0.9600
C43 H43B 0.9600
C43 H43C 0.9600
C44 H44A 0.9600
C44 H44B 0.9600
C44 H44C 0.9600
O11 C45 1.221(17)
O12 C46 1.46(4)
O13 C47 1.34(3)
C48 O14 1.345(14)
